data_2227172
loop_
_publ_author_name
'Zhang, Xin'
'Huang, Meng'
'Du, Cong'
'Han, Junjing'

_publ_section_title
;
 Bis[4-(4-chlorobenzoyl)-3-methyl-1-phenyl-1<i>H</i>-pyrazol-5-olato-\k^2^<i>O</i>,<i>O</i>']bis(methanol-\k<i>O</i>)nickel(II)
;
_journal_coeditor_code BH2312
_journal_issue 11
_journal_name_full 'Acta Crystallographica Section E'
_journal_page_first m1361
_journal_paper_doi 10.1107/S1600536810038973
_journal_volume 66
_journal_year 2010
_chemical_formula_iupac '[Ni (C17 H12 Cl N2 O2)2 (C H4 O)2]'
_chemical_formula_moiety 'C36 H32 Cl2 N4 Ni O6'
_chemical_formula_sum 'C36 H32 Cl2 N4 Ni O6'
_chemical_formula_weight 746.27
_chemical_name_systematic
;
Bis[4-(4-chlorobenzoyl)-3-methyl-1-phenyl-1<i>H</i>-pyrazol-5-olato-
\k^2^<i>O</i>,<i>O</i>']bis(methanol-\k<i>O</i>)nickel(II)
;
_space_group_IT_number 14
_symmetry_cell_setting monoclinic
_symmetry_space_group_name_Hall '-P 2ybc'
_symmetry_space_group_name_H-M 'P 1 21/c 1'
_atom_sites_solution_hydrogens geom
_atom_sites_solution_primary direct
_atom_sites_solution_secondary difmap
_audit_creation_method SHELXL97
_cell_angle_alpha 90.00
_cell_angle_beta 114.7060(10)
_cell_angle_gamma 90.00
_cell_formula_units_Z 2
_cell_length_a 11.8398(7)
_cell_length_b 12.3162(7)
_cell_length_c 13.2104(8)
_cell_measurement_reflns_used 3041
_cell_measurement_temperature 296(2)
_cell_measurement_theta_max 25.43
_cell_measurement_theta_min 2.37
_cell_volume 1750.03(18)
_computing_cell_refinement 'SAINT (Bruker, 1999)'
_computing_data_collection 'SMART (Bruker, 1999)'
_computing_data_reduction 'SAINT (Bruker, 1999)'
_computing_molecular_graphics 'SHELXTL (Sheldrick, 2008)'
_computing_publication_material 'SHELXTL (Sheldrick, 2008)'
_computing_structure_refinement 'SHELXL97 (Sheldrick, 2008)'
_computing_structure_solution 'SHELXS97 (Sheldrick, 2008)'
_diffrn_ambient_temperature 296(2)
_diffrn_measured_fraction_theta_full 0.999
_diffrn_measured_fraction_theta_max 0.999
_diffrn_measurement_device_type 'Bruker SMART CCD area-detector'
_diffrn_measurement_method '\f and \w scans'
_diffrn_radiation_monochromator graphite
_diffrn_radiation_source 'fine-focus sealed tube'
_diffrn_radiation_type MoK\a
_diffrn_radiation_wavelength 0.71073
_diffrn_reflns_av_R_equivalents 0.0211
_diffrn_reflns_av_sigmaI/netI 0.0240
_diffrn_reflns_limit_h_max 8
_diffrn_reflns_limit_h_min -14
_diffrn_reflns_limit_k_max 14
_diffrn_reflns_limit_k_min -14
_diffrn_reflns_limit_l_max 15
_diffrn_reflns_limit_l_min -15
_diffrn_reflns_number 8808
_diffrn_reflns_theta_full 25.03
_diffrn_reflns_theta_max 25.03
_diffrn_reflns_theta_min 1.89
_exptl_absorpt_coefficient_mu 0.758
_exptl_absorpt_correction_T_max 0.872
_exptl_absorpt_correction_T_min 0.834
_exptl_absorpt_correction_type multi-scan
_exptl_absorpt_process_details '(SADABS; Bruker, 1999)'
_exptl_crystal_colour green
_exptl_crystal_density_diffrn 1.416
_exptl_crystal_density_method 'not measured'
_exptl_crystal_description block
_exptl_crystal_F_000 772
_exptl_crystal_size_max 0.24
_exptl_crystal_size_mid 0.22
_exptl_crystal_size_min 0.18
_refine_diff_density_max 0.366
_refine_diff_density_min -0.342
_refine_ls_extinction_method none
_refine_ls_goodness_of_fit_ref 1.033
_refine_ls_hydrogen_treatment constr
_refine_ls_matrix_type full
_refine_ls_number_constraints 0
_refine_ls_number_parameters 225
_refine_ls_number_reflns 3089
_refine_ls_number_restraints 0
_refine_ls_restrained_S_all 1.033
_refine_ls_R_factor_all 0.0440
_refine_ls_R_factor_gt 0.0336
_refine_ls_shift/su_max 0.000
_refine_ls_shift/su_mean 0.000
_refine_ls_structure_factor_coef Fsqd
_refine_ls_weighting_details 'calc w=1/[\s^2^(Fo^2^)+(0.0466P)^2^+0.7427P] where P=(Fo^2^+2Fc^2^)/3'
_refine_ls_weighting_scheme calc
_refine_ls_wR_factor_gt 0.0873
_refine_ls_wR_factor_ref 0.0940
_reflns_number_gt 2534
_reflns_number_total 3089
_reflns_threshold_expression I>2\s(I)
_cod_data_source_file bh2312.cif
_cod_data_source_block I
_cod_original_sg_symbol_H-M 'P 21/c'
_cod_database_code 2227172
_cod_database_fobs_code 2227172

loop_
_symmetry_equiv_pos_as_xyz
'x, y, z'
'-x, y+1/2, -z+1/2'
'-x, -y, -z'
'x, -y-1/2, z-1/2'

loop_
_atom_site_type_symbol
_atom_site_label
_atom_site_fract_x
_atom_site_fract_y
_atom_site_fract_z
_atom_site_U_iso_or_equiv
_atom_site_adp_type
_atom_site_calc_flag
_atom_site_refinement_flags
_atom_site_occupancy
_atom_site_disorder_assembly
_atom_site_disorder_group
Ni Ni1 0.5000 0.0000 0.0000 0.03539(14) Uani d S 1 . .
Cl Cl1 0.04928(8) 0.55881(7) -0.33203(7) 0.0790(3) Uani d . 1 . .
O O1 0.39759(15) 0.13217(12) -0.07861(12) 0.0421(4) Uani d . 1 . .
O O2 0.61693(14) 0.09579(12) 0.12531(12) 0.0423(4) Uani d . 1 . .
O O3 0.39208(16) -0.01739(13) 0.08784(14) 0.0476(4) Uani d . 1 . .
H H3A 0.3970 -0.0784 0.1196 0.071 Uiso d R 1 . .
C C1 0.1856(2) 0.2801(2) -0.1767(2) 0.0613(7) Uani d . 1 . .
H H1 0.1567 0.2100 -0.1765 0.074 Uiso calc R 1 . .
C C2 0.1060(3) 0.3578(2) -0.2451(3) 0.0667(8) Uani d . 1 . .
H H2 0.0234 0.3406 -0.2893 0.080 Uiso calc R 1 . .
C C3 0.1491(3) 0.4595(2) -0.2474(2) 0.0529(6) Uani d . 1 . .
C C4 0.2709(3) 0.4855(2) -0.1845(2) 0.0609(8) Uani d . 1 . .
H H4 0.3006 0.5545 -0.1887 0.073 Uiso calc R 1 . .
C C5 0.3491(2) 0.4082(2) -0.1151(2) 0.0553(7) Uani d . 1 . .
H H5 0.4317 0.4258 -0.0716 0.066 Uiso calc R 1 . .
C C6 0.3072(2) 0.30524(18) -0.10879(18) 0.0407(5) Uani d . 1 . .
C C7 0.3925(2) 0.22122(17) -0.03395(18) 0.0379(5) Uani d . 1 . .
C C8 0.4653(2) 0.24382(18) 0.08010(18) 0.0403(5) Uani d . 1 . .
C C9 0.4556(2) 0.32600(19) 0.1533(2) 0.0457(6) Uani d . 1 . .
N N2 0.54567(19) 0.31717(16) 0.25322(17) 0.0483(5) Uani d . 1 . .
N N1 0.61951(18) 0.22984(15) 0.24962(15) 0.0427(5) Uani d . 1 . .
C C11 0.5709(2) 0.17991(17) 0.14723(18) 0.0376(5) Uani d . 1 . .
C C10 0.3568(3) 0.4093(2) 0.1350(2) 0.0698(9) Uani d . 1 . .
H H10A 0.3632 0.4354 0.2056 0.105 Uiso calc R 1 . .
H H10B 0.2764 0.3771 0.0947 0.105 Uiso calc R 1 . .
H H10C 0.3674 0.4687 0.0928 0.105 Uiso calc R 1 . .
C C12 0.7225(2) 0.19863(18) 0.34771(19) 0.0429(6) Uani d . 1 . .
C C13 0.7201(3) 0.2167(2) 0.4506(2) 0.0538(7) Uani d . 1 . .
H H13 0.6501 0.2468 0.4548 0.065 Uiso calc R 1 . .
C C14 0.8222(3) 0.1898(2) 0.5459(2) 0.0695(9) Uani d . 1 . .
H H14 0.8211 0.2023 0.6149 0.083 Uiso calc R 1 . .
C C15 0.9255(3) 0.1449(3) 0.5412(2) 0.0766(10) Uani d . 1 . .
H H15 0.9942 0.1273 0.6063 0.092 Uiso calc R 1 . .
C C16 0.9266(3) 0.1260(3) 0.4383(3) 0.0714(9) Uani d . 1 . .
H H16 0.9963 0.0949 0.4345 0.086 Uiso calc R 1 . .
C C17 0.8256(2) 0.1529(2) 0.3416(2) 0.0543(7) Uani d . 1 . .
H H17 0.8270 0.1402 0.2727 0.065 Uiso calc R 1 . .
C C20 0.2607(3) -0.0031(2) 0.0339(3) 0.0652(8) Uani d . 1 . .
H H20A 0.2394 0.0676 0.0512 0.098 Uiso calc R 1 . .
H H20B 0.2207 -0.0576 0.0595 0.098 Uiso calc R 1 . .
H H20C 0.2335 -0.0097 -0.0452 0.098 Uiso calc R 1 . .

loop_
_atom_site_aniso_label
_atom_site_aniso_U_11
_atom_site_aniso_U_22
_atom_site_aniso_U_33
_atom_site_aniso_U_12
_atom_site_aniso_U_13
_atom_site_aniso_U_23
Ni1 0.0489(3) 0.0260(2) 0.0311(2) 0.00240(17) 0.01650(18) -0.00093(16)
Cl1 0.0751(5) 0.0799(6) 0.0691(5) 0.0358(4) 0.0176(4) 0.0205(4)
O1 0.0575(10) 0.0310(8) 0.0355(8) 0.0043(7) 0.0170(7) -0.0009(7)
O2 0.0486(9) 0.0340(8) 0.0383(9) 0.0065(7) 0.0124(7) -0.0067(7)
O3 0.0580(11) 0.0439(10) 0.0459(10) 0.0027(8) 0.0266(8) 0.0103(7)
C1 0.0505(16) 0.0468(16) 0.0721(19) -0.0082(12) 0.0114(14) 0.0034(13)
C2 0.0428(15) 0.067(2) 0.0699(19) -0.0032(13) 0.0034(14) 0.0038(15)
C3 0.0528(16) 0.0539(16) 0.0483(15) 0.0150(13) 0.0173(13) 0.0065(12)
C4 0.0630(18) 0.0404(15) 0.0701(19) 0.0015(12) 0.0187(15) 0.0158(13)
C5 0.0474(15) 0.0422(14) 0.0627(17) -0.0024(12) 0.0096(13) 0.0075(12)
C6 0.0470(14) 0.0345(12) 0.0400(13) 0.0002(10) 0.0175(11) -0.0025(10)
C7 0.0440(13) 0.0309(12) 0.0397(12) -0.0017(9) 0.0186(10) 0.0005(9)
C8 0.0500(14) 0.0307(12) 0.0375(12) 0.0033(10) 0.0155(11) -0.0027(10)
C9 0.0525(15) 0.0374(13) 0.0437(13) 0.0047(11) 0.0165(12) -0.0054(11)
N2 0.0574(13) 0.0392(11) 0.0458(12) 0.0072(9) 0.0191(10) -0.0108(9)
N1 0.0508(12) 0.0353(10) 0.0380(10) 0.0050(9) 0.0147(9) -0.0063(8)
C11 0.0464(13) 0.0319(11) 0.0348(12) -0.0017(10) 0.0174(10) -0.0035(9)
C10 0.080(2) 0.0624(18) 0.0577(18) 0.0262(16) 0.0197(16) -0.0109(14)
C12 0.0522(14) 0.0317(12) 0.0372(12) -0.0025(10) 0.0112(11) -0.0012(10)
C13 0.0681(18) 0.0466(15) 0.0426(14) 0.0009(13) 0.0192(13) -0.0045(11)
C14 0.099(2) 0.0566(18) 0.0400(15) 0.0049(17) 0.0166(16) -0.0028(13)
C15 0.084(2) 0.065(2) 0.0479(17) 0.0118(17) -0.0044(16) -0.0003(14)
C16 0.0635(19) 0.072(2) 0.0637(19) 0.0156(16) 0.0115(15) 0.0039(16)
C17 0.0572(16) 0.0520(16) 0.0481(15) 0.0063(13) 0.0166(13) 0.0006(12)
C20 0.0612(19) 0.0661(19) 0.079(2) 0.0106(14) 0.0405(16) 0.0183(15)

loop_
_atom_type_symbol
_atom_type_description
_atom_type_scat_dispersion_real
_atom_type_scat_dispersion_imag
_atom_type_scat_source
C C 0.0033 0.0016 'International Tables Vol C Tables 4.2.6.8 and 6.1.1.4'
H H 0.0000 0.0000 'International Tables Vol C Tables 4.2.6.8 and 6.1.1.4'
N N 0.0061 0.0033 'International Tables Vol C Tables 4.2.6.8 and 6.1.1.4'
O O 0.0106 0.0060 'International Tables Vol C Tables 4.2.6.8 and 6.1.1.4'
Cl Cl 0.1484 0.1585 'International Tables Vol C Tables 4.2.6.8 and 6.1.1.4'
Ni Ni 0.3393 1.1124 'International Tables Vol C Tables 4.2.6.8 and 6.1.1.4'

loop_
_geom_angle_atom_site_label_1
_geom_angle_atom_site_label_2
_geom_angle_atom_site_label_3
_geom_angle_site_symmetry_1
_geom_angle_site_symmetry_3
_geom_angle
_geom_angle_publ_flag
O2 Ni1 O2 . 3_655 180.00(10) ?
O2 Ni1 O1 . . 90.52(6) ?
O2 Ni1 O1 3_655 . 89.48(6) ?
O2 Ni1 O1 . 3_655 89.48(6) ?
O2 Ni1 O1 3_655 3_655 90.52(6) ?
O1 Ni1 O1 . 3_655 180.00(5) ?
O2 Ni1 O3 . 3_655 91.53(7) ?
O2 Ni1 O3 3_655 3_655 88.47(7) ?
O1 Ni1 O3 . 3_655 90.39(6) ?
O1 Ni1 O3 3_655 3_655 89.61(6) ?
O2 Ni1 O3 . . 88.47(7) ?
O2 Ni1 O3 3_655 . 91.53(7) ?
O1 Ni1 O3 . . 89.61(6) ?
O1 Ni1 O3 3_655 . 90.39(6) ?
O3 Ni1 O3 3_655 . 180.00(6) ?
C7 O1 Ni1 . . 126.33(14) ?
C11 O2 Ni1 . . 116.87(14) ?
C20 O3 Ni1 . . 120.58(16) ?
C20 O3 H3A . . 101.0 ?
Ni1 O3 H3A . . 116.0 ?
C6 C1 C2 . . 120.9(3) ?
C6 C1 H1 . . 119.6 ?
C2 C1 H1 . . 119.6 ?
C3 C2 C1 . . 119.5(3) ?
C3 C2 H2 . . 120.2 ?
C1 C2 H2 . . 120.2 ?
C2 C3 C4 . . 120.9(2) ?
C2 C3 Cl1 . . 120.0(2) ?
C4 C3 Cl1 . . 119.0(2) ?
C3 C4 C5 . . 119.1(2) ?
C3 C4 H4 . . 120.4 ?
C5 C4 H4 . . 120.4 ?
C6 C5 C4 . . 121.3(2) ?
C6 C5 H5 . . 119.4 ?
C4 C5 H5 . . 119.4 ?
C5 C6 C1 . . 118.2(2) ?
C5 C6 C7 . . 121.1(2) ?
C1 C6 C7 . . 120.6(2) ?
O1 C7 C8 . . 122.9(2) ?
O1 C7 C6 . . 116.40(19) ?
C8 C7 C6 . . 120.69(19) ?
C7 C8 C11 . . 122.5(2) ?
C7 C8 C9 . . 132.1(2) ?
C11 C8 C9 . . 105.41(19) ?
N2 C9 C8 . . 111.0(2) ?
N2 C9 C10 . . 118.2(2) ?
C8 C9 C10 . . 130.6(2) ?
C9 N2 N1 . . 106.68(18) ?
C11 N1 N2 . . 111.53(18) ?
C11 N1 C12 . . 128.86(19) ?
N2 N1 C12 . . 119.36(18) ?
O2 C11 N1 . . 123.5(2) ?
O2 C11 C8 . . 131.4(2) ?
N1 C11 C8 . . 105.20(18) ?
C9 C10 H10A . . 109.5 ?
C9 C10 H10B . . 109.5 ?
H10A C10 H10B . . 109.5 ?
C9 C10 H10C . . 109.5 ?
H10A C10 H10C . . 109.5 ?
H10B C10 H10C . . 109.5 ?
C17 C12 C13 . . 120.3(2) ?
C17 C12 N1 . . 120.3(2) ?
C13 C12 N1 . . 119.4(2) ?
C14 C13 C12 . . 119.2(3) ?
C14 C13 H13 . . 120.4 ?
C12 C13 H13 . . 120.4 ?
C15 C14 C13 . . 121.1(3) ?
C15 C14 H14 . . 119.4 ?
C13 C14 H14 . . 119.4 ?
C14 C15 C16 . . 119.3(3) ?
C14 C15 H15 . . 120.4 ?
C16 C15 H15 . . 120.4 ?
C17 C16 C15 . . 120.6(3) ?
C17 C16 H16 . . 119.7 ?
C15 C16 H16 . . 119.7 ?
C16 C17 C12 . . 119.4(3) ?
C16 C17 H17 . . 120.3 ?
C12 C17 H17 . . 120.3 ?
O3 C20 H20A . . 109.5 ?
O3 C20 H20B . . 109.5 ?
H20A C20 H20B . . 109.5 ?
O3 C20 H20C . . 109.5 ?
H20A C20 H20C . . 109.5 ?
H20B C20 H20C . . 109.5 ?

loop_
_geom_bond_atom_site_label_1
_geom_bond_atom_site_label_2
_geom_bond_site_symmetry_2
_geom_bond_distance
_geom_bond_publ_flag
Ni1 O2 . 2.0330(15) ?
Ni1 O2 3_655 2.0330(15) ?
Ni1 O1 . 2.0361(15) ?
Ni1 O1 3_655 2.0361(15) ?
Ni1 O3 3_655 2.0651(16) ?
Ni1 O3 . 2.0651(16) ?
Cl1 C3 . 1.744(3) ?
O1 C7 . 1.259(3) ?
O2 C11 . 1.259(3) ?
O3 C20 . 1.425(3) ?
O3 H3A . 0.8505 ?
C1 C6 . 1.376(3) ?
C1 C2 . 1.382(4) ?
C1 H1 . 0.9300 ?
C2 C3 . 1.357(4) ?
C2 H2 . 0.9300 ?
C3 C4 . 1.368(4) ?
C4 C5 . 1.377(4) ?
C4 H4 . 0.9300 ?
C5 C6 . 1.376(3) ?
C5 H5 . 0.9300 ?
C6 C7 . 1.494(3) ?
C7 C8 . 1.416(3) ?
C8 C11 . 1.429(3) ?
C8 C9 . 1.438(3) ?
C9 N2 . 1.309(3) ?
C9 C10 . 1.497(3) ?
N2 N1 . 1.399(3) ?
N1 C11 . 1.374(3) ?
N1 C12 . 1.411(3) ?
C10 H10A . 0.9600 ?
C10 H10B . 0.9600 ?
C10 H10C . 0.9600 ?
C12 C17 . 1.378(3) ?
C12 C13 . 1.389(3) ?
C13 C14 . 1.373(4) ?
C13 H13 . 0.9300 ?
C14 C15 . 1.367(4) ?
C14 H14 . 0.9300 ?
C15 C16 . 1.385(4) ?
C15 H15 . 0.9300 ?
C16 C17 . 1.376(4) ?
C16 H16 . 0.9300 ?
C17 H17 . 0.9300 ?
C20 H20A . 0.9600 ?
C20 H20B . 0.9600 ?
C20 H20C . 0.9600 ?

loop_
_geom_hbond_atom_site_label_D
_geom_hbond_atom_site_label_H
_geom_hbond_atom_site_label_A
_geom_hbond_site_symmetry_A
_geom_hbond_distance_DH
_geom_hbond_distance_HA
_geom_hbond_distance_DA
_geom_hbond_angle_DHA
_geom_hbond_publ_flag
O3 H3A N2 2_645 0.85 2.00 2.795(2) 156.0 yes

loop_
_geom_torsion_atom_site_label_1
_geom_torsion_atom_site_label_2
_geom_torsion_atom_site_label_3
_geom_torsion_atom_site_label_4
_geom_torsion_site_symmetry_1
_geom_torsion_site_symmetry_2
_geom_torsion_site_symmetry_3
_geom_torsion_site_symmetry_4
_geom_torsion
_geom_torsion_publ_flag
O2 Ni1 O1 C7 . . . . -22.71(18) ?
O2 Ni1 O1 C7 3_655 . . . 157.29(18) ?
O3 Ni1 O1 C7 3_655 . . . -114.24(18) ?
O3 Ni1 O1 C7 . . . . 65.76(18) ?
O1 Ni1 O2 C11 . . . . 30.69(16) ?
O1 Ni1 O2 C11 3_655 . . . -149.31(16) ?
O3 Ni1 O2 C11 3_655 . . . 121.10(16) ?
O3 Ni1 O2 C11 . . . . -58.90(16) ?
O2 Ni1 O3 C20 . . . . 132.23(18) ?
O2 Ni1 O3 C20 3_655 . . . -47.77(18) ?
O1 Ni1 O3 C20 . . . . 41.70(18) ?
O1 Ni1 O3 C20 3_655 . . . -138.30(18) ?
C6 C1 C2 C3 . . . . 1.6(5) ?
C1 C2 C3 C4 . . . . 1.3(5) ?
C1 C2 C3 Cl1 . . . . -179.2(2) ?
C2 C3 C4 C5 . . . . -2.5(5) ?
Cl1 C3 C4 C5 . . . . 178.1(2) ?
C3 C4 C5 C6 . . . . 0.7(5) ?
C4 C5 C6 C1 . . . . 2.1(4) ?
C4 C5 C6 C7 . . . . 179.5(3) ?
C2 C1 C6 C5 . . . . -3.3(4) ?
C2 C1 C6 C7 . . . . 179.3(3) ?
Ni1 O1 C7 C8 . . . . 3.6(3) ?
Ni1 O1 C7 C6 . . . . -178.18(14) ?
C5 C6 C7 O1 . . . . -126.5(2) ?
C1 C6 C7 O1 . . . . 50.9(3) ?
C5 C6 C7 C8 . . . . 51.8(3) ?
C1 C6 C7 C8 . . . . -130.8(3) ?
O1 C7 C8 C11 . . . . 15.7(4) ?
C6 C7 C8 C11 . . . . -162.5(2) ?
O1 C7 C8 C9 . . . . -163.6(2) ?
C6 C7 C8 C9 . . . . 18.3(4) ?
C7 C8 C9 N2 . . . . -179.0(2) ?
C11 C8 C9 N2 . . . . 1.7(3) ?
C7 C8 C9 C10 . . . . 6.5(5) ?
C11 C8 C9 C10 . . . . -172.8(3) ?
C8 C9 N2 N1 . . . . 0.8(3) ?
C10 C9 N2 N1 . . . . 176.1(2) ?
C9 N2 N1 C11 . . . . -3.2(3) ?
C9 N2 N1 C12 . . . . -177.8(2) ?
Ni1 O2 C11 N1 . . . . 155.00(18) ?
Ni1 O2 C11 C8 . . . . -25.3(3) ?
N2 N1 C11 O2 . . . . -176.1(2) ?
C12 N1 C11 O2 . . . . -2.0(4) ?
N2 N1 C11 C8 . . . . 4.1(3) ?
C12 N1 C11 C8 . . . . 178.1(2) ?
C7 C8 C11 O2 . . . . -2.6(4) ?
C9 C8 C11 O2 . . . . 176.8(2) ?
C7 C8 C11 N1 . . . . 177.1(2) ?
C9 C8 C11 N1 . . . . -3.4(3) ?
C11 N1 C12 C17 . . . . 36.5(4) ?
N2 N1 C12 C17 . . . . -149.9(2) ?
C11 N1 C12 C13 . . . . -145.0(2) ?
N2 N1 C12 C13 . . . . 28.7(3) ?
C17 C12 C13 C14 . . . . 0.8(4) ?
N1 C12 C13 C14 . . . . -177.7(2) ?
C12 C13 C14 C15 . . . . -0.4(4) ?
C13 C14 C15 C16 . . . . -0.3(5) ?
C14 C15 C16 C17 . . . . 0.6(5) ?
C15 C16 C17 C12 . . . . -0.2(5) ?
C13 C12 C17 C16 . . . . -0.5(4) ?
N1 C12 C17 C16 . . . . 178.0(3) ?
